data_2232713
loop_
_publ_author_name
'Zhong, Yan'
'Zhang, XiaoPing'
'Wu, Bin'

_publ_section_title
;
 (<i>E</i>)-1-(4-Benzhydrylpiperazin-1-yl)-3-(2-ethoxyphenyl)prop-2-en-1-one
;
_journal_coeditor_code HB6487
_journal_issue 12
_journal_name_full 'Acta Crystallographica Section E'
_journal_page_first o3200
_journal_paper_doi 10.1107/S1600536811045922
_journal_volume 67
_journal_year 2011
_chemical_formula_iupac 'C28 H30 N2 O2'
_chemical_formula_moiety 'C28 H30 N2 O2'
_chemical_formula_sum 'C28 H30 N2 O2'
_chemical_formula_weight 426.54
_chemical_name_systematic
;
(<i>E</i>)-1-(4-Benzhydrylpiperazin-1-yl)-3-(2-ethoxyphenyl)prop-2-en-1-one
;
_space_group_IT_number 14
_symmetry_cell_setting monoclinic
_symmetry_space_group_name_Hall '-P 2yn'
_symmetry_space_group_name_H-M 'P 1 21/n 1'
_atom_sites_solution_hydrogens geom
_atom_sites_solution_primary direct
_atom_sites_solution_secondary difmap
_audit_creation_method SHELXL-97
_cell_angle_alpha 90.00
_cell_angle_beta 94.63(3)
_cell_angle_gamma 90.00
_cell_formula_units_Z 4
_cell_length_a 11.858(2)
_cell_length_b 12.786(3)
_cell_length_c 16.044(3)
_cell_measurement_reflns_used 25
_cell_measurement_temperature 293(2)
_cell_measurement_theta_max 12
_cell_measurement_theta_min 9
_cell_volume 2424.6(8)
_computing_cell_refinement 'CAD-4 EXPRESS (Enraf--Nonius, 1989)'
_computing_data_collection 'CAD-4 EXPRESS (Enraf--Nonius, 1989)'
_computing_data_reduction 'XCAD4 (Harms & Wocadlo, 1995)'
_computing_molecular_graphics 'SHELXL97 (Sheldrick, 2008)'
_computing_publication_material 'SHELXL97 (Sheldrick, 2008)'
_computing_structure_refinement 'SHELXL97 (Sheldrick, 2008)'
_computing_structure_solution 'SHELXS97 (Sheldrick, 2008)'
_diffrn_ambient_temperature 293(2)
_diffrn_measured_fraction_theta_full 0.998
_diffrn_measured_fraction_theta_max 0.998
_diffrn_measurement_device_type 'Enraf--Nonius CAD-4'
_diffrn_measurement_method \w/2\q
_diffrn_radiation_monochromator graphite
_diffrn_radiation_source 'fine-focus sealed tube'
_diffrn_radiation_type MoK\a
_diffrn_radiation_wavelength 0.71073
_diffrn_reflns_av_R_equivalents 0.0627
_diffrn_reflns_av_sigmaI/netI 0.0537
_diffrn_reflns_limit_h_max 14
_diffrn_reflns_limit_h_min 0
_diffrn_reflns_limit_k_max 15
_diffrn_reflns_limit_k_min 0
_diffrn_reflns_limit_l_max 19
_diffrn_reflns_limit_l_min -19
_diffrn_reflns_number 4673
_diffrn_reflns_theta_full 25.37
_diffrn_reflns_theta_max 25.37
_diffrn_reflns_theta_min 2.04
_diffrn_standards_decay_% 1
_diffrn_standards_interval_count 200
_diffrn_standards_interval_time 120
_diffrn_standards_number 3
_exptl_absorpt_coefficient_mu 0.073
_exptl_absorpt_correction_type none
_exptl_crystal_colour pale-yellow
_exptl_crystal_density_diffrn 1.169
_exptl_crystal_density_method 'not measured'
_exptl_crystal_description block
_exptl_crystal_F_000 912
_exptl_crystal_size_max 0.30
_exptl_crystal_size_mid 0.20
_exptl_crystal_size_min 0.10
_refine_diff_density_max 0.131
_refine_diff_density_min -0.217
_refine_ls_extinction_method none
_refine_ls_goodness_of_fit_ref 1.002
_refine_ls_hydrogen_treatment constr
_refine_ls_matrix_type full
_refine_ls_number_parameters 265
_refine_ls_number_reflns 4446
_refine_ls_number_restraints 0
_refine_ls_restrained_S_all 1.002
_refine_ls_R_factor_all 0.1698
_refine_ls_R_factor_gt 0.0768
_refine_ls_shift/su_max 0.000
_refine_ls_shift/su_mean 0.000
_refine_ls_structure_factor_coef Fsqd
_refine_ls_weighting_details 'calc w=1/[\s^2^(Fo^2^)+(0.0300P)^2^+1.5500P] where P=(Fo^2^+2Fc^2^)/3'
_refine_ls_weighting_scheme calc
_refine_ls_wR_factor_gt 0.1259
_refine_ls_wR_factor_ref 0.1551
_reflns_number_gt 2022
_reflns_number_total 4446
_reflns_threshold_expression I>2\s(I)
_cod_data_source_file hb6487.cif
_cod_data_source_block I
_cod_original_sg_symbol_H-M 'P 21/n'
_cod_database_code 2232713
_cod_database_fobs_code 2232713

loop_
_symmetry_equiv_pos_as_xyz
'x, y, z'
'-x+1/2, y+1/2, -z+1/2'
'-x, -y, -z'
'x-1/2, -y-1/2, z-1/2'

loop_
_atom_site_type_symbol
_atom_site_label
_atom_site_fract_x
_atom_site_fract_y
_atom_site_fract_z
_atom_site_U_iso_or_equiv
_atom_site_adp_type
_atom_site_calc_flag
_atom_site_refinement_flags
_atom_site_occupancy
_atom_site_symmetry_multiplicity
O O1 0.2436(2) 0.32431(17) 0.49193(13) 0.0823(8) Uani d . 1 1
N N1 0.2112(2) 0.69070(19) 0.57757(17) 0.0641(7) Uani d . 1 1
C C1 0.0062(5) 0.7832(3) 0.6573(3) 0.1159(15) Uani d . 1 1
H H1A -0.0014 0.7739 0.5996 0.139 Uiso calc R 1 1
C C2 -0.0941(4) 0.7913(3) 0.6932(3) 0.103 Uani d . 1 1
H H2A -0.1671 0.7873 0.6674 0.124 Uiso calc R 1 1
C C3 -0.0616(5) 0.8068(3) 0.7764(3) 0.1158(15) Uani d . 1 1
H H3A -0.1233 0.8218 0.8067 0.139 Uiso calc R 1 1
C C4 0.0365(5) 0.8061(4) 0.8263(3) 0.1107(15) Uani d . 1 1
H H4A 0.0396 0.8135 0.8841 0.133 Uiso calc R 1 1
C C5 0.1251(5) 0.7940(3) 0.7854(4) 0.1213(16) Uani d . 1 1
H H5A 0.1962 0.7901 0.8142 0.146 Uiso calc R 1 1
C C6 0.1140(4) 0.7863(3) 0.6906(4) 0.1098(17) Uani d . 1 1
O O2 0.3846(2) 0.12578(18) 0.28272(15) 0.0852(8) Uani d . 1 1
N N2 0.2698(3) 0.4974(2) 0.50411(17) 0.0790(9) Uani d . 1 1
C C7 0.2064(3) 0.7757(3) 0.6338(3) 0.095 Uani d . 1 1
H H7A 0.2752 0.7684 0.6715 0.114 Uiso calc R 1 1
C C8 0.2259(4) 0.8738(3) 0.5848(3) 0.1061(14) Uani d . 1 1
C C9 0.3187(3) 0.9292(3) 0.6198(2) 0.084 Uani d . 1 1
H H9A 0.3618 0.9034 0.6663 0.100 Uiso calc R 1 1
C C10 0.3444(4) 1.0185(3) 0.5861(3) 0.097 Uani d . 1 1
H H10A 0.4150 1.0458 0.6040 0.117 Uiso calc R 1 1
C C11 0.2883(5) 1.0710(4) 0.5344(3) 0.1141(15) Uani d . 1 1
H H11A 0.3101 1.1387 0.5221 0.137 Uiso calc R 1 1
C C12 0.1862(5) 1.0252(5) 0.4921(3) 0.1197(17) Uani d . 1 1
H H12A 0.1442 1.0597 0.4490 0.144 Uiso calc R 1 1
C C13 0.1550(4) 0.9251(5) 0.5206(3) 0.1267(17) Uani d . 1 1
H H13A 0.0891 0.8930 0.4979 0.152 Uiso calc R 1 1
C C14 0.2828(3) 0.6824(3) 0.5164(3) 0.1075(15) Uani d . 1 1
H H14A 0.3513 0.7181 0.5377 0.129 Uiso calc R 1 1
H H14B 0.2498 0.7249 0.4707 0.129 Uiso calc R 1 1
C C15 0.3189(4) 0.5913(3) 0.4794(3) 0.1085(15) Uani d . 1 1
H H15A 0.4002 0.5859 0.4912 0.130 Uiso calc R 1 1
H H15B 0.3041 0.5981 0.4193 0.130 Uiso calc R 1 1
C C16 0.1949(4) 0.4975(3) 0.5695(3) 0.1160(16) Uani d . 1 1
H H16A 0.1277 0.4580 0.5508 0.139 Uiso calc R 1 1
H H16B 0.2315 0.4614 0.6175 0.139 Uiso calc R 1 1
C C17 0.1613(4) 0.5974(3) 0.5953(3) 0.1131(16) Uani d . 1 1
H H17A 0.0823 0.6043 0.5749 0.136 Uiso calc R 1 1
H H17B 0.1627 0.5941 0.6557 0.136 Uiso calc R 1 1
C C18 0.2861(3) 0.4023(3) 0.4683(2) 0.0757(11) Uani d . 1 1
C C19 0.3575(3) 0.4008(2) 0.39672(19) 0.0670(9) Uani d . 1 1
H H19A 0.3894 0.4628 0.3797 0.080 Uiso calc R 1 1
C C20 0.3765(3) 0.3152(2) 0.35741(18) 0.0720(10) Uani d . 1 1
H H20A 0.3453 0.2550 0.3786 0.086 Uiso calc R 1 1
C C21 0.4405(3) 0.3001(3) 0.28366(19) 0.0637(9) Uani d . 1 1
C C22 0.4967(3) 0.3810(3) 0.2482(2) 0.0733(10) Uani d . 1 1
H H22A 0.4923 0.4476 0.2711 0.088 Uiso calc R 1 1
C C23 0.5596(3) 0.3673(3) 0.1799(2) 0.0918(13) Uani d . 1 1
H H23A 0.5981 0.4232 0.1584 0.110 Uiso calc R 1 1
C C24 0.5641(3) 0.2701(3) 0.1446(2) 0.0873(12) Uani d . 1 1
H H24A 0.6081 0.2590 0.1000 0.105 Uiso calc R 1 1
C C25 0.5004(3) 0.1846(3) 0.1769(2) 0.0829(11) Uani d . 1 1
H H25A 0.4989 0.1199 0.1504 0.100 Uiso calc R 1 1
C C26 0.4417(3) 0.1990(3) 0.2469(2) 0.0721(10) Uani d . 1 1
C C27 0.3835(3) 0.0218(3) 0.2493(2) 0.0919(12) Uani d . 1 1
H H27A 0.4600 -0.0052 0.2505 0.110 Uiso calc R 1 1
H H27B 0.3516 0.0223 0.1917 0.110 Uiso calc R 1 1
C C28 0.3142(3) -0.0455(3) 0.3005(3) 0.1021(13) Uani d . 1 1
H H28A 0.3140 -0.1158 0.2794 0.153 Uiso calc R 1 1
H H28B 0.2381 -0.0194 0.2977 0.153 Uiso calc R 1 1
H H28C 0.3457 -0.0449 0.3575 0.153 Uiso calc R 1 1

loop_
_atom_site_aniso_label
_atom_site_aniso_U_11
_atom_site_aniso_U_22
_atom_site_aniso_U_33
_atom_site_aniso_U_12
_atom_site_aniso_U_13
_atom_site_aniso_U_23
O1 0.129(2) 0.0544(14) 0.0689(15) -0.0102(14) 0.0430(14) -0.0047(12)
N1 0.0595(18) 0.0530(16) 0.0809(19) 0.0014(14) 0.0131(15) -0.0082(15)
C1 0.119(4) 0.121(4) 0.111(4) -0.025(3) 0.028(3) 0.009(3)
C2 0.103 0.103 0.103 0.000 0.008 0.000
C3 0.128(4) 0.102(3) 0.120(4) 0.010(3) 0.024(3) -0.005(3)
C4 0.114(4) 0.110(4) 0.110(4) 0.029(3) 0.024(3) -0.014(3)
C5 0.112(4) 0.097(3) 0.153(5) 0.016(3) 0.003(4) -0.006(3)
C6 0.102(4) 0.077(3) 0.162(5) 0.004(3) 0.080(4) -0.032(3)
O2 0.104(2) 0.0662(15) 0.0907(18) 0.0147(14) 0.0390(15) -0.0212(14)
N2 0.113(2) 0.0495(16) 0.081(2) -0.0052(16) 0.0478(18) -0.0007(15)
C7 0.095 0.095 0.095 0.000 0.008 0.000
C8 0.107(4) 0.090(3) 0.125(4) -0.007(3) 0.032(3) -0.010(3)
C9 0.084 0.084 0.084 0.000 0.007 0.000
C10 0.097 0.097 0.097 0.000 0.008 0.000
C11 0.137(4) 0.088(3) 0.120(4) 0.009(3) 0.029(3) 0.013(3)
C12 0.124(5) 0.146(5) 0.090(3) 0.046(4) 0.011(3) -0.005(4)
C13 0.113(4) 0.154(5) 0.114(4) -0.005(4) 0.019(3) -0.032(4)
C14 0.104(3) 0.066(2) 0.162(4) -0.023(2) 0.068(3) -0.001(3)
C15 0.153(4) 0.074(3) 0.108(3) -0.016(3) 0.067(3) -0.019(3)
C16 0.171(4) 0.079(3) 0.110(3) -0.009(3) 0.085(3) -0.013(2)
C17 0.136(4) 0.072(3) 0.143(4) -0.006(3) 0.088(3) -0.010(3)
C18 0.098(3) 0.059(2) 0.076(2) 0.006(2) 0.047(2) -0.0040(19)
C19 0.084(2) 0.0472(18) 0.075(2) 0.0158(17) 0.0369(19) 0.0063(17)
C20 0.114(3) 0.0499(19) 0.057(2) 0.0050(19) 0.039(2) 0.0019(16)
C21 0.064(2) 0.068(2) 0.061(2) 0.0222(18) 0.0102(17) 0.0044(18)
C22 0.094(3) 0.063(2) 0.066(2) 0.023(2) 0.024(2) 0.0038(18)
C23 0.137(4) 0.080(3) 0.065(2) 0.000(3) 0.046(2) 0.007(2)
C24 0.090(3) 0.112(3) 0.065(2) 0.012(3) 0.034(2) 0.005(2)
C25 0.070(2) 0.101(3) 0.082(3) 0.024(2) 0.030(2) -0.011(2)
C26 0.074(3) 0.075(2) 0.069(2) 0.016(2) 0.013(2) 0.003(2)
C27 0.097(3) 0.093(3) 0.087(3) 0.018(2) 0.014(2) -0.037(2)
C28 0.097(3) 0.083(3) 0.129(4) 0.014(2) 0.027(3) -0.017(3)

loop_
_atom_type_symbol
_atom_type_description
_atom_type_scat_dispersion_real
_atom_type_scat_dispersion_imag
_atom_type_scat_source
C C 0.0033 0.0016 'International Tables Vol C Tables 4.2.6.8 and 6.1.1.4'
H H 0.0000 0.0000 'International Tables Vol C Tables 4.2.6.8 and 6.1.1.4'
N N 0.0061 0.0033 'International Tables Vol C Tables 4.2.6.8 and 6.1.1.4'
O O 0.0106 0.0060 'International Tables Vol C Tables 4.2.6.8 and 6.1.1.4'

loop_
_geom_angle_atom_site_label_1
_geom_angle_atom_site_label_2
_geom_angle_atom_site_label_3
_geom_angle
C14 N1 C17 112.8(3)
C14 N1 C7 125.6(3)
C17 N1 C7 119.7(3)
C6 C1 C2 131.4(5)
C6 C1 H1A 114.3
C2 C1 H1A 114.3
C1 C2 C3 103.6(4)
C1 C2 H2A 128.2
C3 C2 H2A 128.2
C4 C3 C2 137.0(5)
C4 C3 H3A 111.5
C2 C3 H3A 111.5
C5 C4 C3 113.3(5)
C5 C4 H4A 123.4
C3 C4 H4A 123.4
C4 C5 C6 120.5(5)
C4 C5 H5A 119.7
C6 C5 H5A 119.7
C1 C6 C7 118.5(5)
C1 C6 C5 113.7(4)
C7 C6 C5 127.7(5)
C26 O2 C27 119.1(3)
C18 N2 C15 124.4(3)
C18 N2 C16 115.3(3)
C15 N2 C16 120.2(3)
N1 C7 C6 122.0(4)
N1 C7 C8 106.9(3)
C6 C7 C8 113.3(4)
N1 C7 H7A 104.3
C6 C7 H7A 104.3
C8 C7 H7A 104.3
C9 C8 C13 117.2(4)
C9 C8 C7 111.3(5)
C13 C8 C7 130.4(5)
C10 C9 C8 118.7(4)
C10 C9 H9A 120.6
C8 C9 H9A 120.6
C11 C10 C9 128.8(5)
C11 C10 H10A 115.6
C9 C10 H10A 115.6
C10 C11 C12 118.8(5)
C10 C11 H11A 120.6
C12 C11 H11A 120.6
C13 C12 C11 116.0(5)
C13 C12 H12A 122.0
C11 C12 H12A 122.0
C12 C13 C8 119.4(5)
C12 C13 H13A 120.3
C8 C13 H13A 120.3
N1 C14 C15 127.5(3)
N1 C14 H14A 105.4
C15 C14 H14A 105.4
N1 C14 H14B 105.4
C15 C14 H14B 105.4
H14A C14 H14B 106.0
C14 C15 N2 116.4(3)
C14 C15 H15A 108.2
N2 C15 H15A 108.2
C14 C15 H15B 108.2
N2 C15 H15B 108.2
H15A C15 H15B 107.3
C17 C16 N2 115.1(3)
C17 C16 H16A 108.5
N2 C16 H16A 108.5
C17 C16 H16B 108.5
N2 C16 H16B 108.5
H16A C16 H16B 107.5
N1 C17 C16 126.2(3)
N1 C17 H17A 105.8
C16 C17 H17A 105.8
N1 C17 H17B 105.8
C16 C17 H17B 105.8
H17A C17 H17B 106.2
O1 C18 N2 122.2(3)
O1 C18 C19 121.2(3)
N2 C18 C19 116.6(3)
C20 C19 C18 121.6(3)
C20 C19 H19A 119.2
C18 C19 H19A 119.2
C19 C20 C21 128.8(3)
C19 C20 H20A 115.6
C21 C20 H20A 115.6
C22 C21 C26 119.4(3)
C22 C21 C20 122.1(3)
C26 C21 C20 118.5(3)
C21 C22 C23 122.7(3)
C21 C22 H22A 118.7
C23 C22 H22A 118.7
C24 C23 C22 119.0(3)
C24 C23 H23A 120.5
C22 C23 H23A 120.5
C23 C24 C25 119.9(3)
C23 C24 H24A 120.1
C25 C24 H24A 120.1
C26 C25 C24 120.1(3)
C26 C25 H25A 119.9
C24 C25 H25A 119.9
O2 C26 C25 124.9(3)
O2 C26 C21 116.3(3)
C25 C26 C21 118.8(3)
O2 C27 C28 108.6(3)
O2 C27 H27A 110.0
C28 C27 H27A 110.0
O2 C27 H27B 110.0
C28 C27 H27B 110.0
H27A C27 H27B 108.3
C27 C28 H28A 109.5
C27 C28 H28B 109.5
H28A C28 H28B 109.5
C27 C28 H28C 109.5
H28A C28 H28C 109.5
H28B C28 H28C 109.5

loop_
_geom_bond_atom_site_label_1
_geom_bond_atom_site_label_2
_geom_bond_distance
O1 C18 1.194(4)
N1 C14 1.352(4)
N1 C17 1.372(4)
N1 C7 1.416(4)
C1 C6 1.347(6)
C1 C2 1.367(6)
C1 H1A 0.9300
C2 C3 1.373(6)
C2 H2A 0.9300
C3 C4 1.357(6)
C3 H3A 0.9300
C4 C5 1.292(6)
C4 H4A 0.9300
C5 C6 1.519(6)
C5 H5A 0.9300
C6 C7 1.487(5)
O2 C26 1.315(4)
O2 C27 1.434(4)
N2 C18 1.366(4)
N2 C15 1.405(4)
N2 C16 1.428(4)
C7 C8 1.508(6)
C7 H7A 0.9800
C8 C9 1.389(5)
C8 C13 1.435(6)
C9 C10 1.310(5)
C9 H9A 0.9300
C10 C11 1.222(5)
C10 H10A 0.9300
C11 C12 1.461(6)
C11 H11A 0.9300
C12 C13 1.419(6)
C12 H12A 0.9300
C13 H13A 0.9300
C14 C15 1.391(4)
C14 H14A 0.9700
C14 H14B 0.9700
C15 H15A 0.9700
C15 H15B 0.9700
C16 C17 1.410(5)
C16 H16A 0.9700
C16 H16B 0.9700
C17 H17A 0.9700
C17 H17B 0.9700
C18 C19 1.480(4)
C19 C20 1.291(4)
C19 H19A 0.9300
C20 C21 1.470(4)
C20 H20A 0.9300
C21 C22 1.378(4)
C21 C26 1.421(4)
C22 C23 1.385(4)
C22 H22A 0.9300
C23 C24 1.368(5)
C23 H23A 0.9300
C24 C25 1.449(5)
C24 H24A 0.9300
C25 C26 1.380(4)
C25 H25A 0.9300
C27 C28 1.482(5)
C27 H27A 0.9700
C27 H27B 0.9700
C28 H28A 0.9600
C28 H28B 0.9600
C28 H28C 0.9600

loop_
_geom_hbond_atom_site_label_D
_geom_hbond_atom_site_label_H
_geom_hbond_atom_site_label_A
_geom_hbond_site_symmetry_A
_geom_hbond_distance_DH
_geom_hbond_distance_HA
_geom_hbond_distance_DA
_geom_hbond_angle_DHA
C11 H11A O1 1_565 0.93 2.54 3.343(6) 146

loop_
_geom_torsion_atom_site_label_1
_geom_torsion_atom_site_label_2
_geom_torsion_atom_site_label_3
_geom_torsion_atom_site_label_4
_geom_torsion
C6 C1 C2 C3 1.4(7)
C1 C2 C3 C4 -7.1(8)
C2 C3 C4 C5 5.4(9)
C3 C4 C5 C6 2.2(7)
C2 C1 C6 C7 -179.6(4)
C2 C1 C6 C5 4.0(8)
C4 C5 C6 C1 -5.9(7)
C4 C5 C6 C7 178.0(4)
C14 N1 C7 C6 170.6(4)
C17 N1 C7 C6 -26.1(6)
C14 N1 C7 C8 38.0(5)
C17 N1 C7 C8 -158.7(4)
C1 C6 C7 N1 -53.6(6)
C5 C6 C7 N1 122.3(5)
C1 C6 C7 C8 76.4(5)
C5 C6 C7 C8 -107.7(5)
N1 C7 C8 C9 -122.0(4)
C6 C7 C8 C9 100.8(5)
N1 C7 C8 C13 70.4(6)
C6 C7 C8 C13 -66.7(6)
C13 C8 C9 C10 -8.2(6)
C7 C8 C9 C10 -177.6(3)
C8 C9 C10 C11 12.5(7)
C9 C10 C11 C12 -10.9(7)
C10 C11 C12 C13 5.5(7)
C11 C12 C13 C8 -2.8(6)
C9 C8 C13 C12 4.3(6)
C7 C8 C13 C12 171.3(4)
C17 N1 C14 C15 -8.2(7)
C7 N1 C14 C15 156.1(5)
N1 C14 C15 N2 4.7(8)
C18 N2 C15 C14 172.9(4)
C16 N2 C15 C14 -5.5(6)
C18 N2 C16 C17 -168.4(4)
C15 N2 C16 C17 10.1(6)
C14 N1 C17 C16 13.8(7)
C7 N1 C17 C16 -151.5(5)
N2 C16 C17 N1 -15.2(8)
C15 N2 C18 O1 179.2(4)
C16 N2 C18 O1 -2.4(6)
C15 N2 C18 C19 -2.2(6)
C16 N2 C18 C19 176.2(3)
O1 C18 C19 C20 -0.1(6)
N2 C18 C19 C20 -178.7(4)
C18 C19 C20 C21 177.2(3)
C19 C20 C21 C22 3.7(6)
C19 C20 C21 C26 -174.7(4)
C26 C21 C22 C23 -3.2(5)
C20 C21 C22 C23 178.5(3)
C21 C22 C23 C24 1.7(6)
C22 C23 C24 C25 2.3(6)
C23 C24 C25 C26 -4.7(6)
C27 O2 C26 C25 1.5(5)
C27 O2 C26 C21 -179.3(3)
C24 C25 C26 O2 -177.6(3)
C24 C25 C26 C21 3.2(5)
C22 C21 C26 O2 -178.7(3)
C20 C21 C26 O2 -0.2(5)
C22 C21 C26 C25 0.6(5)
C20 C21 C26 C25 179.1(3)
C26 O2 C27 C28 179.8(3)

loop_
_cod_related_entry_id
_cod_related_entry_database
_cod_related_entry_code
1 ChemSpider 30657224
